data_9004470
loop_
_publ_author_name
'Peterson, R. C.'

_publ_section_title
;
 The stability and crystal chemistry of synthetic loveringite
 in the system Ca-Mn-Ti-O under strongly reducing conditions
 Sample: 36b
;
_journal_name_full 'The Canadian Mineralogist'
_journal_page_first 763
_journal_page_last 774
_journal_volume 36
_journal_year 1998
_chemical_formula_sum 'Ca1.5 Mn2.3 O38 Ti18.2'
_chemical_name_mineral Loveringite
_space_group_IT_number 148
_symmetry_space_group_name_Hall '-R 3'
_symmetry_space_group_name_H-M 'R -3 :H'
_cell_angle_alpha 90
_cell_angle_beta 90
_cell_angle_gamma 120
_cell_length_a 10.4027
_cell_length_b 10.4027
_cell_length_c 20.8817
_cell_formula_units_Z 3
_cell_volume 1956.990
_database_code_amcsd 0005543
_exptl_crystal_density_diffrn 4.241
_cod_original_sg_symbol_H-M 'R -3'
_cod_original_formula_sum 'Ca1.5 Mn2.3 Ti18.2 O38'
_cod_database_code 9004470

loop_
_space_group_symop_operation_xyz
x,y,z
2/3+x,1/3+y,1/3+z
1/3+x,2/3+y,2/3+z
y,-x+y,-z
2/3+y,1/3-x+y,1/3-z
1/3+y,2/3-x+y,2/3-z
-x+y,-x,z
2/3-x+y,1/3-x,1/3+z
1/3-x+y,2/3-x,2/3+z
-x,-y,-z
2/3-x,1/3-y,1/3-z
1/3-x,2/3-y,2/3-z
-y,x-y,z
2/3-y,1/3+x-y,1/3+z
1/3-y,2/3+x-y,2/3+z
x-y,x,-z
2/3+x-y,1/3+x,1/3-z
1/3+x-y,2/3+x,2/3-z

loop_
_atom_site_label
_atom_site_fract_x
_atom_site_fract_y
_atom_site_fract_z
_atom_site_occupancy
_atom_site_U_iso_or_equiv
CaA 0.00000 0.00000 0.00000 1.00000 0.03420
MnT 0.00000 0.00000 0.31160 0.90000 0.01267
TiT 0.00000 0.00000 0.31160 0.10000 0.01267
Ca1 0.00000 0.00000 0.50000 0.50000 0.00887
Mn1 0.00000 0.00000 0.50000 0.50000 0.00887
Ti2 0.18540 0.14340 0.16530 1.00000 0.00646
Ti3 0.91330 0.24290 0.39040 1.00000 0.00697
Ti4 0.07490 0.75810 0.39890 1.00000 0.00507
O1 0.87100 0.05400 0.43290 1.00000 0.00747
O2 0.70900 0.50300 0.44450 1.00000 0.00747
O3 0.35400 0.25900 0.55850 1.00000 0.00747
O4 0.59700 0.56000 0.55000 1.00000 0.00747
O5 0.05500 0.20400 0.34070 1.00000 0.00747
O6 0.37000 0.26900 0.33870 1.00000 0.00747
O7 0.00000 0.00000 0.21200 1.00000 0.00747

loop_
_cod_related_entry_id
_cod_related_entry_database
_cod_related_entry_code
1 AMCSD 0005543
